data_1508487
loop_
_publ_author_name
'Weber, Frank A.'
'Schurz, Christian M.'
'Frunder, Susanne'
'Kuhn, Charlotte F.'
'Schleid, Thomas'

_publ_section_title
;
 The Short Series of the Oxygen-Poor Lanthanide Oxide Selenides M10OSe14
 with M = La-Nd
;
_journal_issue 3
_journal_name_full Crystals
_journal_page_first 1136
_journal_page_last 1145
_journal_paper_doi 10.3390/cryst2031136
_journal_volume 2
_journal_year 2012
_chemical_formula_sum 'Ce10 O Se14'
_chemical_formula_weight 2522.64
_chemical_name_systematic
; 
 ? 
;
_space_group_IT_number 142
_symmetry_cell_setting tetragonal
_symmetry_space_group_name_Hall '-I 4bd 2c'
_symmetry_space_group_name_H-M 'I 41/a c d :2'
_atom_sites_solution_primary direct
_atom_sites_solution_secondary difmap
_audit_creation_method SHELXL-97
_cell_angle_alpha 90.00
_cell_angle_beta 90.00
_cell_angle_gamma 90.00
_cell_formula_units_Z 8
_cell_length_a 15.7896(9)
_cell_length_b 15.7896(9)
_cell_length_c 20.8659(14)
_cell_measurement_reflns_used 5000
_cell_measurement_temperature 293(2)
_cell_measurement_theta_max 31.7
_cell_measurement_theta_min 2.6
_cell_volume 5202.1(5)
_computing_cell_refinement DIF4
_computing_data_collection 'DIF4 (Stoe & Cie., 1992)'
_computing_data_reduction 'REDU4 (Stoe& Cie., 1992)'
_computing_structure_refinement 'SHELXL-97 (Sheldrick, 1997)'
_computing_structure_solution 'SHELXS-97 (Sheldrick, 1990)'
_diffrn_ambient_temperature 293(2)
_diffrn_measured_fraction_theta_full 0.998
_diffrn_measured_fraction_theta_max 0.998
_diffrn_measurement_device_type 'Stoe IPDS-I'
_diffrn_measurement_method 'imaging plate detector system'
_diffrn_radiation_monochromator graphite
_diffrn_radiation_source 'fine-focus sealed tube'
_diffrn_radiation_type MoK\a
_diffrn_radiation_wavelength 0.71069
_diffrn_reflns_av_R_equivalents 0.1266
_diffrn_reflns_av_sigmaI/netI 0.0466
_diffrn_reflns_limit_h_max 23
_diffrn_reflns_limit_h_min -23
_diffrn_reflns_limit_k_max 23
_diffrn_reflns_limit_k_min -23
_diffrn_reflns_limit_l_max 30
_diffrn_reflns_limit_l_min -30
_diffrn_reflns_number 52742
_diffrn_reflns_theta_full 31.55
_diffrn_reflns_theta_max 31.55
_diffrn_reflns_theta_min 3.05
_exptl_absorpt_coefficient_mu 36.689
_exptl_absorpt_correction_T_max 0.0792
_exptl_absorpt_correction_T_min 0.0189
_exptl_absorpt_correction_type numerical
_exptl_absorpt_process_details
'with the help of the X-SHAPE soft ware by STOE, based on the program HABITUS by W. Herrendorf, Univ. Giessen, 1995'
_exptl_crystal_colour 'ruby red'
_exptl_crystal_density_diffrn 6.442
_exptl_crystal_density_method 'not measured'
_exptl_crystal_description dodecaeder
_exptl_crystal_F_000 8512
_exptl_crystal_size_max 0.12
_exptl_crystal_size_mid 0.095
_exptl_crystal_size_min 0.07
_refine_diff_density_max 1.147
_refine_diff_density_min -1.302
_refine_diff_density_rms 0.315
_refine_ls_extinction_coef 0.000032(3)
_refine_ls_extinction_expression Fc^*^=kFc[1+0.001xFc^2^\l^3^/sin(2\q)]^-1/4^
_refine_ls_extinction_method SHELXL
_refine_ls_goodness_of_fit_ref 0.973
_refine_ls_hydrogen_treatment none
_refine_ls_matrix_type full
_refine_ls_number_parameters 59
_refine_ls_number_reflns 2178
_refine_ls_number_restraints 0
_refine_ls_restrained_S_all 0.973
_refine_ls_R_factor_all 0.0661
_refine_ls_R_factor_gt 0.0337
_refine_ls_shift/su_max 0.001
_refine_ls_shift/su_mean 0.000
_refine_ls_structure_factor_coef Fsqd
_refine_ls_weighting_details 'calc w=1/[\s^2^(Fo^2^)+(0.0240P)^2^+0.0000P] where P=(Fo^2^+2Fc^2^)/3'
_refine_ls_weighting_scheme calc
_refine_ls_wR_factor_gt 0.0506
_refine_ls_wR_factor_ref 0.0572
_reflns_number_gt 1666
_reflns_number_total 2178
_reflns_threshold_expression >2sigma(I)
_cod_data_source_file Ce10OSe14_I41_acd_ce10ose14_crystals-02-01136-s001_DC220.cif
_cod_data_source_block c:\crystal\x-red\ce10os14_chateigner_1508487
_cod_original_sg_symbol_H-M I41/acd
_cod_database_code 1508487

loop_
_symmetry_equiv_pos_as_xyz
'x, y, z'
'-x+1/2, -y, z+1/2'
'-y+1/4, x+3/4, z+1/4'
'y+1/4, -x+1/4, z+3/4'
'-x+1/2, y, -z'
'x, -y, -z+1/2'
'y+1/4, x+3/4, -z+3/4'
'-y+1/4, -x+1/4, -z+1/4'
'x+1/2, y+1/2, z+1/2'
'-x+1, -y+1/2, z+1'
'-y+3/4, x+5/4, z+3/4'
'y+3/4, -x+3/4, z+5/4'
'-x+1, y+1/2, -z+1/2'
'x+1/2, -y+1/2, -z+1'
'y+3/4, x+5/4, -z+5/4'
'-y+3/4, -x+3/4, -z+3/4'
'-x, -y, -z'
'x-1/2, y, -z-1/2'
'y-1/4, -x-3/4, -z-1/4'
'-y-1/4, x-1/4, -z-3/4'
'x-1/2, -y, z'
'-x, y, z-1/2'
'-y-1/4, -x-3/4, z-3/4'
'y-1/4, x-1/4, z-1/4'
'-x+1/2, -y+1/2, -z+1/2'
'x, y+1/2, -z'
'y+1/4, -x-1/4, -z+1/4'
'-y+1/4, x+1/4, -z-1/4'
'x, -y+1/2, z+1/2'
'-x+1/2, y+1/2, z'
'-y+1/4, -x-1/4, z-1/4'
'y+1/4, x+1/4, z+1/4'

loop_
_atom_site_label
_atom_site_type_symbol
_atom_site_fract_x
_atom_site_fract_y
_atom_site_fract_z
_atom_site_U_iso_or_equiv
_atom_site_adp_type
_atom_site_occupancy
_atom_site_symmetry_multiplicity
_atom_site_calc_flag
_atom_site_refinement_flags
Ce1 Ce 0.13000(3) 0.02686(2) 0.047410(18) 0.01218(9) Uani 1 1 d .
Ce2 Ce 0.37049(3) 0.25428(2) 0.059493(18) 0.01236(9) Uani 1 1 d .
Ce3 Ce 0.13347(3) 0.38347(3) 0.1250 0.01141(11) Uani 1 2 d S
O O 0.0000 0.2500 0.3750 0.0133(19) Uani 1 4 d S
Se1 Se 0.02201(4) 0.38106(5) 0.00168(3) 0.01389(14) Uani 1 1 d .
Se2 Se 0.34256(5) 0.07063(5) 0.09262(3) 0.01441(15) Uani 1 1 d .
Se3 Se 0.03891(5) 0.07076(5) 0.17178(3) 0.01280(14) Uani 1 1 d .
Se4 Se 0.35487(6) 0.0000 0.2500 0.01213(19) Uani 1 2 d S

loop_
_atom_site_aniso_label
_atom_site_aniso_U_11
_atom_site_aniso_U_22
_atom_site_aniso_U_33
_atom_site_aniso_U_23
_atom_site_aniso_U_13
_atom_site_aniso_U_12
Ce1 0.01584(19) 0.01184(17) 0.00886(17) 0.00030(13) 0.00088(14) 0.00132(14)
Ce2 0.01316(18) 0.01194(17) 0.01198(16) 0.00111(14) -0.00073(15) -0.00159(15)
Ce3 0.01237(15) 0.01237(15) 0.0095(2) 0.00017(13) -0.00017(13) 0.0005(2)
O 0.016(3) 0.016(3) 0.009(4) 0.000 0.000 0.000
Se1 0.0132(3) 0.0140(3) 0.0145(3) -0.0019(3) 0.0009(3) 0.0017(3)
Se2 0.0216(4) 0.0120(3) 0.0096(3) 0.0011(3) 0.0037(3) 0.0012(3)
Se3 0.0124(3) 0.0154(3) 0.0106(3) -0.0009(3) 0.0010(2) 0.0001(3)
Se4 0.0133(5) 0.0125(4) 0.0106(4) 0.0008(3) 0.000 0.000

loop_
_atom_type_symbol
_atom_type_description
_atom_type_scat_dispersion_real
_atom_type_scat_dispersion_imag
_atom_type_scat_source
Ce Ce -0.2486 2.6331 'International Tables Vol C Tables 4.2.6.8 and 6.1.1.4'
O O 0.0106 0.0060 'International Tables Vol C Tables 4.2.6.8 and 6.1.1.4'
Se Se -0.0929 2.2259 'International Tables Vol C Tables 4.2.6.8 and 6.1.1.4'

loop_
_geom_angle_atom_site_label_1
_geom_angle_atom_site_label_2
_geom_angle_atom_site_label_3
_geom_angle
_geom_angle_site_symmetry_1
_geom_angle_site_symmetry_3
Se1 Ce1 Se4 138.57(2) 10_454 4_554
Se1 Ce1 Se2 72.17(2) 10_454 5
Se4 Ce1 Se2 75.444(19) 4_554 5
Se1 Ce1 Se1 78.99(2) 10_454 26_545
Se4 Ce1 Se1 73.539(19) 4_554 26_545
Se2 Ce1 Se1 85.88(2) 5 26_545
Se1 Ce1 Se3 77.31(2) 10_454 .
Se4 Ce1 Se3 137.82(2) 4_554 .
Se2 Ce1 Se3 146.72(3) 5 .
Se1 Ce1 Se3 101.21(2) 26_545 .
Se1 Ce1 Se2 138.37(2) 10_454 8
Se4 Ce1 Se2 70.019(18) 4_554 8
Se2 Ce1 Se2 145.43(3) 5 8
Se1 Ce1 Se2 85.94(2) 26_545 8
Se3 Ce1 Se2 67.85(2) . 8
Se1 Ce1 Se3 78.95(2) 10_454 8
Se4 Ce1 Se3 124.59(2) 4_554 8
Se2 Ce1 Se3 87.12(2) 5 8
Se1 Ce1 Se3 157.93(2) 26_545 8
Se3 Ce1 Se3 74.13(3) . 8
Se2 Ce1 Se3 111.10(2) 8 8
Se1 Ce1 Ce1 113.132(16) 10_454 8
Se4 Ce1 Ce1 107.626(9) 4_554 8
Se2 Ce1 Ce1 131.97(2) 5 8
Se1 Ce1 Ce1 141.87(2) 26_545 8
Se3 Ce1 Ce1 51.450(16) . 8
Se2 Ce1 Ce1 60.587(17) 8 8
Se3 Ce1 Ce1 50.712(16) 8 8
O Ce2 Se1 77.201(18) 25 5
O Ce2 Se2 88.154(19) 25 .
Se1 Ce2 Se2 147.72(3) 5 .
O Ce2 Se3 136.87(2) 25 4_554
Se1 Ce2 Se3 83.76(2) 5 4_554
Se2 Ce2 Se3 87.90(2) . 4_554
O Ce2 Se3 136.779(19) 25 8
Se1 Ce2 Se3 140.13(2) 5 8
Se2 Ce2 Se3 67.62(2) . 8
Se3 Ce2 Se3 79.64(2) 4_554 8
O Ce2 Se4 137.18(2) 25 27_565
Se1 Ce2 Se4 72.390(19) 5 27_565
Se2 Ce2 Se4 132.46(2) . 27_565
Se3 Ce2 Se4 68.602(18) 4_554 27_565
Se3 Ce2 Se4 67.827(18) 8 27_565
O Ce2 Se2 82.710(17) 25 27_565
Se1 Ce2 Se2 84.59(2) 5 27_565
Se2 Ce2 Se2 122.307(14) . 27_565
Se3 Ce2 Se2 133.80(2) 4_554 27_565
Se3 Ce2 Se2 81.38(2) 8 27_565
Se4 Ce2 Se2 65.254(18) 27_565 27_565
O Ce2 Se1 67.199(15) 25 14_554
Se1 Ce2 Se1 81.94(3) 5 14_554
Se2 Ce2 Se1 65.84(2) . 14_554
Se3 Ce2 Se1 72.08(2) 4_554 14_554
Se3 Ce2 Se1 125.57(2) 8 14_554
Se4 Ce2 Se1 134.697(18) 27_565 14_554
Se2 Ce2 Se1 149.05(2) 27_565 14_554
O Ce2 Ce2 36.012(5) 25 27_565
Se1 Ce2 Ce2 69.573(17) 5 27_565
Se2 Ce2 Ce2 113.461(19) . 27_565
Se3 Ce2 Ce2 153.25(2) 4_554 27_565
Se3 Ce2 Ce2 122.42(2) 8 27_565
Se4 Ce2 Ce2 103.785(18) 27_565 27_565
Se2 Ce2 Ce2 47.918(16) 27_565 27_565
Se1 Ce2 Ce2 101.162(14) 14_554 27_565
O Ce2 Ce2 36.012(5) 25 20_656
Se1 Ce2 Ce2 112.053(17) 5 20_656
Se2 Ce2 Ce2 53.453(18) . 20_656
Se3 Ce2 Ce2 130.92(2) 4_554 20_656
Se3 Ce2 Ce2 106.187(19) 8 20_656
Se4 Ce2 Ce2 159.501(18) 27_565 20_656
Se2 Ce2 Ce2 94.780(18) 27_565 20_656
Se1 Ce2 Ce2 65.241(15) 14_554 20_656
Ce2 Ce2 Ce2 61.859(12) 27_565 20_656
O Ce2 Ce2 33.745(9) 25 10_554
Se1 Ce2 Ce2 56.041(17) 5 10_554
Se2 Ce2 Ce2 96.58(2) . 10_554
Se3 Ce2 Ce2 104.448(16) 4_554 10_554
Se3 Ce2 Ce2 163.74(2) 8 10_554
Se4 Ce2 Ce2 128.408(17) 27_565 10_554
Se2 Ce2 Ce2 105.409(18) 27_565 10_554
Se1 Ce2 Ce2 44.517(14) 14_554 10_554
Ce2 Ce2 Ce2 59.069(6) 27_565 10_554
Ce2 Ce2 Ce2 59.069(6) 20_656 10_554
Se3 Ce3 Se3 123.37(3) 8 10_454
Se3 Ce3 Se2 141.34(2) 8 30
Se3 Ce3 Se2 87.19(2) 10_454 30
Se3 Ce3 Se2 87.19(2) 8 27_565
Se3 Ce3 Se2 141.34(2) 10_454 27_565
Se2 Ce3 Se2 79.00(3) 30 27_565
Se3 Ce3 Se1 81.68(2) 8 .
Se3 Ce3 Se1 75.99(2) 10_454 .
Se2 Ce3 Se1 84.22(2) 30 .
Se2 Ce3 Se1 136.89(2) 27_565 .
Se3 Ce3 Se1 75.99(2) 8 15_444
Se3 Ce3 Se1 81.68(2) 10_454 15_444
Se2 Ce3 Se1 136.89(2) 30 15_444
Se2 Ce3 Se1 84.22(2) 27_565 15_444
Se1 Ce3 Se1 131.87(3) . 15_444
Se3 Ce3 Se4 69.26(2) 8 27_565
Se3 Ce3 Se4 141.150(16) 10_454 27_565
Se2 Ce3 Se4 72.10(2) 30 27_565
Se2 Ce3 Se4 67.454(16) 27_565 27_565
Se1 Ce3 Se4 69.649(13) . 27_565
Se1 Ce3 Se4 135.468(19) 15_444 27_565
Se3 Ce3 Se4 141.148(16) 8 25
Se3 Ce3 Se4 69.26(2) 10_454 25
Se2 Ce3 Se4 67.453(16) 30 25
Se2 Ce3 Se4 72.10(2) 27_565 25
Se1 Ce3 Se4 135.467(19) . 25
Se1 Ce3 Se4 69.648(13) 15_444 25
Se4 Ce3 Se4 126.82(3) 27_565 25
Ce2 O Ce2 112.512(19) 3_545 12_454
Ce2 O Ce2 107.973(9) 3_545 25
Ce2 O Ce2 107.973(9) 12_454 25
Ce2 O Ce2 107.973(9) 3_545 18_556
Ce2 O Ce2 107.973(9) 12_454 18_556
Ce2 O Ce2 112.510(19) 25 18_556
Ce2 Se1 Ce1 161.48(3) 5 10_454
Ce2 Se1 Ce1 92.63(2) 5 26
Ce1 Se1 Ce1 101.01(2) 10_454 26
Ce2 Se1 Ce3 92.36(2) 5 .
Ce1 Se1 Ce3 100.68(2) 10_454 .
Ce1 Se1 Ce3 87.26(2) 26 .
Ce2 Se1 Ce2 79.44(2) 5 14_454
Ce1 Se1 Ce2 82.039(19) 10_454 14_454
Ce1 Se1 Ce2 137.08(3) 26 14_454
Ce3 Se1 Ce2 134.74(3) . 14_454
Ce2 Se2 Ce1 88.70(2) . 5
Ce2 Se2 Ce3 164.46(3) . 20_656
Ce1 Se2 Ce3 88.56(2) 5 20_656
Ce2 Se2 Ce1 90.97(2) . 8
Ce1 Se2 Ce1 149.92(3) 5 8
Ce3 Se2 Ce1 99.00(2) 20_656 8
Ce2 Se2 Ce2 78.63(2) . 20_656
Ce1 Se2 Ce2 123.51(3) 5 20_656
Ce3 Se2 Ce2 90.18(2) 20_656 20_656
Ce1 Se2 Ce2 85.76(2) 8 20_656
Ce3 Se3 Ce1 101.96(2) 10_454 .
Ce3 Se3 Ce2 92.40(2) 10_454 3_545
Ce1 Se3 Ce2 164.73(3) . 3_545
Ce3 Se3 Ce1 150.45(3) 10_454 8
Ce1 Se3 Ce1 77.84(2) . 8
Ce2 Se3 Ce1 87.11(2) 3_545 8
Ce3 Se3 Ce2 94.36(2) 10_454 8
Ce1 Se3 Ce2 89.41(2) . 8
Ce2 Se3 Ce2 94.72(2) 3_545 8
Ce1 Se3 Ce2 115.14(3) 8 8
Ce1 Se4 Ce1 91.56(3) 8 3_545
Ce1 Se4 Ce2 88.748(11) 8 20_656
Ce1 Se4 Ce2 176.020(11) 3_545 20_656
Ce1 Se4 Ce2 176.019(11) 8 23_666
Ce1 Se4 Ce2 88.747(11) 3_545 23_666
Ce2 Se4 Ce2 91.22(3) 20_656 23_666
Ce1 Se4 Ce3 97.771(17) 8 20_656
Ce1 Se4 Ce3 86.854(14) 3_545 20_656
Ce2 Se4 Ce3 89.173(15) 20_656 20_656
Ce2 Se4 Ce3 86.209(17) 23_666 20_656
Ce1 Se4 Ce3 86.853(14) 8 25
Ce1 Se4 Ce3 97.770(18) 3_545 25
Ce2 Se4 Ce3 86.208(18) 20_656 25
Ce2 Se4 Ce3 89.172(15) 23_666 25
Ce3 Se4 Ce3 173.40(4) 20_656 25

loop_
_geom_bond_atom_site_label_1
_geom_bond_atom_site_label_2
_geom_bond_distance
_geom_bond_site_symmetry_2
Ce1 Se1 2.9640(8) 10_454
Ce1 Se4 2.9825(8) 4_554
Ce1 Se2 3.0337(8) 5
Ce1 Se1 3.0424(9) 26_545
Ce1 Se3 3.0469(8) .
Ce1 Se2 3.0705(8) 8
Ce1 Se3 3.0788(8) 8
Ce1 Ce1 3.8485(8) 8
Ce2 O 2.4606(4) 25
Ce2 Se1 2.9183(8) 5
Ce2 Se2 3.0135(8) .
Ce2 Se3 3.0558(8) 4_554
Ce2 Se3 3.1204(9) 8
Ce2 Se4 3.1791(8) 27_565
Ce2 Se2 3.2619(9) 27_565
Ce2 Se1 3.4524(8) 14_554
Ce2 Ce2 3.9805(7) 27_565
Ce2 Ce2 3.9805(7) 20_656
Ce2 Ce2 4.0919(9) 10_554
Ce3 Se3 2.9806(8) 8
Ce3 Se3 2.9806(8) 10_454
Ce3 Se2 3.0550(9) 30
Ce3 Se2 3.0550(9) 27_565
Ce3 Se1 3.1177(7) .
Ce3 Se1 3.1178(7) 15_444
Ce3 Se4 3.1972(3) 27_565
Ce3 Se4 3.1972(3) 25
O Ce2 2.4605(4) 3_545
O Ce2 2.4605(4) 12_454
O Ce2 2.4605(4) 25
O Ce2 2.4605(4) 18_556
Se1 Ce2 2.9184(8) 5
Se1 Ce1 2.9640(8) 10_454
Se1 Ce1 3.0424(9) 26
Se1 Ce2 3.4524(8) 14_454
Se2 Ce1 3.0336(8) 5
Se2 Ce3 3.0550(9) 20_656
Se2 Ce1 3.0706(8) 8
Se2 Ce2 3.2619(9) 20_656
Se3 Ce3 2.9805(8) 10_454
Se3 Ce2 3.0560(8) 3_545
Se3 Ce1 3.0788(8) 8
Se3 Ce2 3.1204(9) 8
Se4 Ce1 2.9825(8) 8
Se4 Ce1 2.9826(8) 3_545
Se4 Ce2 3.1791(8) 20_656
Se4 Ce2 3.1792(8) 23_666
Se4 Ce3 3.1972(3) 20_656
Se4 Ce3 3.1973(3) 25
